data_1536273
loop_
_publ_author_name
'Jorgensen, J.D.'
'Hinks, D.G.'
'Rotella, F.J.'

_publ_section_title
;
 Ternary superconductors
;
_journal_name_full 'Structure Reports'
_journal_page_first 66
_journal_page_last 67
_journal_volume 48
_journal_year 1981
_chemical_formula_sum 'Fe0.4 Mo6 S8 Sn'
_chemical_name_systematic 'Fe0.4 Mo6 Sn S8'
_space_group_IT_number 148
_symmetry_space_group_name_Hall '-R 3'
_symmetry_space_group_name_H-M 'R -3 :H'
_cell_angle_alpha 90
_cell_angle_beta 90
_cell_angle_gamma 120
_cell_formula_units_Z 3
_cell_length_a 9.2256
_cell_length_b 9.2256
_cell_length_c 11.3418
_cell_volume 835.991
_citation_journal_id_ASTM SRPORB
_cod_data_source_file Jorgensen_SRPORB_1981_1690.cif
_cod_data_source_block Fe0.4Mo6S8Sn1
_cod_original_cell_volume 835.9915
_cod_original_formula_sum 'Fe0.4 Mo6 S8 Sn1'
_cod_database_code 1536273

loop_
_symmetry_equiv_pos_as_xyz
x,y,z
-y,x-y,z
-x+y,-x,z
-x,-y,-z
y,-x+y,-z
x-y,x,-z
x+2/3,y+1/3,z+1/3
-y+2/3,x-y+1/3,z+1/3
-x+y+2/3,-x+1/3,z+1/3
-x+2/3,-y+1/3,-z+1/3
y+2/3,-x+y+1/3,-z+1/3
x-y+2/3,x+1/3,-z+1/3
x+1/3,y+2/3,z+2/3
-y+1/3,x-y+2/3,z+2/3
-x+y+1/3,-x+2/3,z+2/3
-x+1/3,-y+2/3,-z+2/3
y+1/3,-x+y+2/3,-z+2/3
x-y+1/3,x+2/3,-z+2/3

loop_
_atom_site_label
_atom_site_type_symbol
_atom_site_fract_x
_atom_site_fract_y
_atom_site_fract_z
_atom_site_occupancy
_atom_site_U_iso_or_equiv
S2 S 0 0 0.2395 1 0.0
Mo1 Mo 0.0159 0.1739 0.402 1 0.0
Fe1 Fe 0.205 0.045 0.112 0.067 0.0
S1 S 0.328 0.2907 0.4144 1 0.0
Sn1 Sn 0 0 0 1 0.0
